data_7705797
loop_
_publ_author_name
'Albino, M.'
'Lhoste, J.'
'Body, M.'
'Legein, C.'
'H\'emon-Ribaud, A'
'Maisonneuve, V.'
'Leblanc, M.'

_publ_section_title
;
 Topotactic desolvation and condensation reactions of 3D
 Zn<sub>3</sub>TiF<sub>7</sub>(H<sub>2</sub>O)<sub>2</sub>(taz)<sub>3</sub>&#x00B7;S
 (S = 3H<sub>2</sub>O or C<sub>2</sub>H<sub>5</sub>OH).
;
_journal_issue 48
_journal_name_full 'Dalton transactions (Cambridge, England : 2003)'
_journal_page_first 17758
_journal_page_last 17771
_journal_paper_doi 10.1039/d0dt03391j
_journal_volume 49
_journal_year 2020
_chemical_formula_sum 'C6 F7 N9 O2 Ti Zn3'
_chemical_formula_weight 607.19
_space_group_IT_number 8
_space_group_name_Hall 'C -2y'
_space_group_name_H-M_alt 'C 1 m 1'
_symmetry_cell_setting monoclinic
_symmetry_space_group_name_Hall 'C -2y'
_symmetry_space_group_name_H-M 'C 1 m 1'
_audit_creation_date 18/09/2020
_audit_creation_method 'FullProf Suite'
_audit_update_record
;
2020-09-21 deposited with the CCDC.	2020-11-20 downloaded from the CCDC.
;
_cell_angle_alpha 90.0000
_cell_angle_beta 114.673(3)
_cell_angle_gamma 90.0000
_cell_formula_units_Z 2
_cell_length_a 11.2482(7)
_cell_length_b 10.7250(7)
_cell_length_c 8.8010(5)
_cell_measurement_temperature 355
_cell_volume 964.80(11)
_computing_structure_refinement FULLPROF
_diffrn_ambient_temperature 355
_diffrn_measurement_device_type 'Panalytical XPERT-PRO'
_diffrn_radiation_type 'Cu K\a'
_diffrn_radiation_wavelength 1.54175
_diffrn_source 'X-ray tube'
_diffrn_source_target Cu
_exptl_crystal_colour white
_exptl_crystal_description microcristalline
_pd_instr_location ' ?'
_pd_meas_2theta_range_inc 0.033434
_pd_meas_2theta_range_max 100.93939
_pd_meas_2theta_range_min 5.21725
_pd_meas_number_of_points 2865
_pd_proc_2theta_range_inc 0.033434
_pd_proc_2theta_range_max 100.9110
_pd_proc_2theta_range_min 5.1889
_pd_proc_ls_pref_orient_corr ' ?'
_pd_proc_ls_prof_R_factor 10.6662
_pd_proc_ls_prof_wR_expected 3.4244
_pd_proc_ls_prof_wR_factor 14.8198
_pd_proc_wavelength 1.540560
_pd_spec_mounting ' ?'
_refine_ls_goodness_of_fit_all 4.3267
_refine_ls_number_parameters 100
_refine_ls_number_reflns 1146
_refine_ls_number_restraints 29
_refine_ls_R_I_factor 10.7546
_cod_data_source_file d0dt03391j2.cif
_cod_data_source_block Zn3TiF7OW2taz3
_cod_depositor_comments
;
The following automatic conversions were performed:

data item '_symmetry_cell_setting' value 'Monoclinic' was changed to
'monoclinic' in accordance with the
/home/data/users/saulius/crontab/automatic-downloads/rss-feeds/RSC/lib/dictionaries/cif_core.dic
dictionary named 'cif_core.dic' version 2.4.2 last updated on
2011-04-26.

Automatic conversion script
Id: cif_fix_values 7556 2019-12-06 15:28:31Z antanas 

 Adding full bibliography for 7705796--7705801.cif.
;
_cod_original_cell_volume 964.80(10)
_cod_original_sg_symbol_H-M 'C m'
_cod_database_code 7705797
_pd_proc_ls_prof_cr_factor 19.8213
_pd_proc_ls_prof_cwr_factor 22.7399
_pd_proc_ls_prof_cwr_expected 5.2545
_pd_proc_ls_prof_chi2 18.7290
_pd_proc_ls_prof_echi2 19.1271

loop_
_symmetry_equiv_pos_as_xyz
x,y,z
x,-y,z
x+1/2,y+1/2,z
x+1/2,-y+1/2,z

loop_
_atom_site_label
_atom_site_fract_x
_atom_site_fract_y
_atom_site_fract_z
_atom_site_U_iso_or_equiv
_atom_site_occupancy
_atom_site_adp_type
_atom_site_type_symbol
Zn1 0.5267(8) 0.00000 0.5221(9) 0.028(4) 1.00000 Uiso Zn
Zn2 0.0552(6) 0.3407(5) 0.1791(8) 0.045(3) 1.00000 Uiso Zn
Ti 0.00000 0.00000 0.00000 0.047(6) 1.00000 Uiso Ti
F1 0.075(3) 0.50000 0.311(2) 0.054(5) 1.00000 Uiso F
F2 -0.022(2) 0.1745(8) 0.007(2) 0.054(5) 1.00000 Uiso F
F3 -0.007(4) 0.00000 -0.222(2) 0.054(5) 1.00000 Uiso F
F4 0.1739(13) 0.00000 0.036(4) 0.054(5) 1.00000 Uiso F
F5 0.035(4) 0.00000 0.2263(18) 0.054(5) 1.00000 Uiso F
F6 -0.1665(16) 0.00000 -0.006(4) 0.054(5) 1.00000 Uiso F
Ow1 0.675(2) 0.144(2) 0.600(3) 0.054(5) 1.00000 Uiso O
N1 0.032(4) 0.4374(6) -0.0201(18) 0.01267 1.00000 Uiso N
N2 0.482(2) 0.00000 0.7310(16) 0.01267 1.00000 Uiso N
N3 0.4128(13) 0.2079(12) 0.2415(17) 0.01267 1.00000 Uiso N
N4 0.4031(12) 0.1520(13) 0.3771(16) 0.01267 1.00000 Uiso N
N5 0.2445(11) 0.2921(15) 0.2678(19) 0.01267 1.00000 Uiso N
C1 0.026(3) 0.4033(10) -0.1691(15) 0.01267 1.00000 Uiso C
C2 0.2978(14) 0.2017(15) 0.384(2) 0.01267 1.00000 Uiso C
C3 0.3298(10) 0.3021(9) 0.1973(15) 0.01267 1.00000 Uiso C

loop_
_atom_type_symbol
_atom_type_scat_Cromer_Mann_a1
_atom_type_scat_Cromer_Mann_b1
_atom_type_scat_Cromer_Mann_a2
_atom_type_scat_Cromer_Mann_b2
_atom_type_scat_Cromer_Mann_a3
_atom_type_scat_Cromer_Mann_b3
_atom_type_scat_Cromer_Mann_a4
_atom_type_scat_Cromer_Mann_b4
_atom_type_scat_Cromer_Mann_c
_atom_type_scat_dispersion_real
_atom_type_scat_dispersion_imag
_atom_type_scat_source
zn 14.07430 3.26550 7.03180 0.23330 5.16250 10.31630 2.41000 58.70970 1.30410 -1.61200 0.67800 International_Tables_for_Crystallography_Vol.C(1991)_Tables_6.1.1.4_and_6.1.1.5
ti 9.75950 7.85080 7.35580 0.50000 1.69910 35.63380 1.90210 116.10500 1.28070 0.18900 1.80700 International_Tables_for_Crystallography_Vol.C(1991)_Tables_6.1.1.4_and_6.1.1.5
f 3.53920 10.28250 2.64120 4.29440 1.51700 0.26150 1.02430 26.14760 0.27760 0.06900 0.05300 International_Tables_for_Crystallography_Vol.C(1991)_Tables_6.1.1.4_and_6.1.1.5
o 3.04850 13.27710 2.28680 5.70110 1.54630 0.32390 0.86700 32.90890 0.25080 0.04700 0.03200 International_Tables_for_Crystallography_Vol.C(1991)_Tables_6.1.1.4_and_6.1.1.5
n 12.21260 0.00570 3.13220 9.89330 2.01250 28.99750 1.16630 0.58260 -11.52900 0.02900 0.01800 International_Tables_for_Crystallography_Vol.C(1991)_Tables_6.1.1.4_and_6.1.1.5
c 2.31000 20.84390 1.02000 10.20750 1.58860 0.56870 0.86500 51.65120 0.21560 0.01700 0.00900 International_Tables_for_Crystallography_Vol.C(1991)_Tables_6.1.1.4_and_6.1.1.5

loop_
_geom_angle_atom_site_label_1
_geom_angle_atom_site_label_2
_geom_angle_atom_site_label_3
_geom_angle
_geom_angle_site_symmetry_1
_geom_angle_site_symmetry_3
_geom_angle_publ_flag
F1 Zn1 Ow1 80.4(13) 3_545 1_555 ?
F1 Zn1 Ow1 80.4(13) 3_545 2_555 ?
F1 Zn1 N2 179(2) 3_545 1_555 ?
F1 Zn1 N4 79.8(14) 3_545 1_555 ?
F1 Zn1 N4 79.8(14) 3_545 2_555 ?
Ow1 Zn1 Ow1 91.1(14) 1_555 2_555 ?
Ow1 Zn1 N2 99.1(16) 1_555 1_555 ?
Ow1 Zn1 N4 82.6(10) 1_555 1_555 ?
Ow1 Zn1 N4 160.0(14) 1_555 2_555 ?
Ow1 Zn1 N2 99.1(16) 2_555 1_555 ?
Ow1 Zn1 N4 160.0(14) 2_555 1_555 ?
Ow1 Zn1 N4 82.6(10) 2_555 2_555 ?
N2 Zn1 N4 100.7(10) 1_555 1_555 ?
N2 Zn1 N4 100.7(10) 1_555 2_555 ?
N4 Zn1 N4 97.0(9) 1_555 2_555 ?
F1 Zn2 F2 165.3(9) 1_555 1_555 ?
F1 Zn2 N1 90.5(6) 1_555 1_555 ?
F1 Zn2 N3 88.3(11) 1_555 4_455 ?
F1 Zn2 N5 98.7(13) 1_555 1_555 ?
F2 Zn2 N1 87.0(9) 1_555 1_555 ?
F2 Zn2 N3 81.3(11) 1_555 4_455 ?
F2 Zn2 N5 96.0(9) 1_555 1_555 ?
N1 Zn2 N3 125(2) 1_555 4_455 ?
N1 Zn2 N5 102.1(13) 1_555 1_555 ?
N3 Zn2 N5 132.7(13) 4_455 1_555 ?
F2 Ti F2 163.1(8) 1_555 2_555 ?
F2 Ti F3 94.7(5) 1_555 1_555 ?
F2 Ti F4 97.9(12) 1_555 1_555 ?
F2 Ti F5 86.4(10) 1_555 1_555 ?
F2 Ti F6 81.7(12) 1_555 1_555 ?
F2 Ti F3 94.7(14) 2_555 1_555 ?
F2 Ti F4 97.9(12) 2_555 1_555 ?
F2 Ti F5 86.4(10) 2_555 1_555 ?
F2 Ti F6 81.7(12) 2_555 1_555 ?
F3 Ti F4 76.4(15) 1_555 1_555 ?
F3 Ti F5 171(2) 1_555 1_555 ?
F3 Ti F6 111(3) 1_555 1_555 ?
F4 Ti F5 95(2) 1_555 1_555 ?
F4 Ti F6 172.5(20) 1_555 1_555 ?
F5 Ti F6 77.9(16) 1_555 1_555 ?
Zn1 F1 Zn2 119.4(10) 3_455 1_555 ?
Zn1 F1 Zn2 119.4(10) 3_455 2_565 ?
Zn2 F1 Zn2 115.1(6) 1_555 2_565 ?
Zn2 F2 Ti 141.4(5) 1_555 1_555 ?
Zn2 F2 F6 134.0(8) 1_555 1_555 ?
Ti F2 F6 48.4(8) 1_555 1_555 ?
Ti F3 F4 50.3(12) 1_555 1_555 ?
Ti F4 F3 53.2(12) 1_555 1_555 ?
Ti F5 F6 50.9(12) 1_555 1_555 ?
Ti F6 F2 49.8(9) 1_555 1_555 ?
Ti F6 F2 49.8(9) 1_555 2_555 ?
Ti F6 F5 51.3(12) 1_555 1_555 ?
F2 F6 F2 99.6(8) 1_555 2_555 ?
F2 F6 F5 64.9(11) 1_555 1_555 ?
F2 F6 F5 64.9(11) 2_555 1_555 ?
Zn2 N1 N1 122.0(11) 1_555 2_565 ?
Zn2 N1 N2 165.2(11) 1_555 3_454 ?
Zn2 N1 C1 131.9(7) 1_555 1_555 ?
Zn2 N1 C1 158.5(12) 1_555 2_565 ?
N1 N1 N2 71.6(11) 2_565 3_454 ?
N1 N1 C1 105.9(19) 2_565 1_555 ?
C1 N1 C1 69.0(15) 1_555 2_565 ?
Zn1 N2 N1 147.6(16) 1_555 3_546 ?
Zn1 N2 N1 147.6(16) 1_555 4_556 ?
Zn1 N2 C1 115.1(15) 1_555 3_546 ?
Zn1 N2 C1 115.1(15) 1_555 4_556 ?
N1 N2 C1 72.4(12) 3_546 4_556 ?
N1 N2 C1 72.4(12) 4_556 3_546 ?
C1 N2 C1 104.1(13) 3_546 4_556 ?
Zn2 N3 N4 119.6(15) 4_555 1_555 ?
Zn2 N3 N5 167.6(12) 4_555 1_555 ?
Zn2 N3 C2 156.1(15) 4_555 1_555 ?
Zn2 N3 C3 132.7(13) 4_555 1_555 ?
N4 N3 N5 72.8(13) 1_555 1_555 ?
N4 N3 C3 106.6(16) 1_555 1_555 ?
C2 N3 C3 70.8(14) 1_555 1_555 ?
Zn1 N4 N3 124.8(13) 1_555 1_555 ?
Zn1 N4 N5 164.1(10) 1_555 1_555 ?
Zn1 N4 C2 129.8(15) 1_555 1_555 ?
Zn1 N4 C3 160.2(8) 1_555 1_555 ?
N3 N4 N5 70.8(14) 1_555 1_555 ?
N3 N4 C2 105(2) 1_555 1_555 ?
C2 N4 C3 70.1(15) 1_555 1_555 ?
Zn2 N5 N3 152.6(11) 1_555 1_555 ?
Zn2 N5 N4 150.9(10) 1_555 1_555 ?
Zn2 N5 C2 122.9(14) 1_555 1_555 ?
Zn2 N5 C3 130.1(14) 1_555 1_555 ?
N3 N5 C2 69.9(15) 1_555 1_555 ?
N4 N5 C3 69.9(13) 1_555 1_555 ?
C2 N5 C3 103(2) 1_555 1_555 ?
N1 C1 N2 107(2) 1_555 3_454 ?
N1 C1 C1 74.1(16) 1_555 2_565 ?
N1 C1 N2 71.7(12) 2_565 3_454 ?
N3 C2 N5 73.8(15) 1_555 1_555 ?
N4 C2 N5 112.1(19) 1_555 1_555 ?
N4 C2 C3 74.0(14) 1_555 1_555 ?
N3 C3 N5 110.8(20) 1_555 1_555 ?
N3 C3 C2 73.2(15) 1_555 1_555 ?
N4 C3 N5 74.4(13) 1_555 1_555 ?

loop_
_geom_bond_atom_site_label_1
_geom_bond_atom_site_label_2
_geom_bond_distance
_geom_bond_site_symmetry_2
_geom_bond_publ_flag
Zn1 F1 2.14(3) 3_545 ?
Zn1 Ow1 2.16(2) 1_555 ?
Zn1 Ow1 2.16(2) 2_555 ?
Zn1 N2 2.10(2) 1_555 ?
Zn1 N4 2.177(13) 1_555 ?
Zn1 N4 2.177(13) 2_555 ?
Zn2 F1 2.025(12) 1_555 ?
Zn2 F2 2.264(13) 1_555 ?
Zn2 N1 1.958(19) 1_555 ?
Zn2 N3 1.968(19) 4_455 ?
Zn2 N5 2.007(13) 1_555 ?
Ti F2 1.892(9) 1_555 ?
Ti F2 1.892(9) 2_555 ?
Ti F3 1.92(2) 1_555 ?
Ti F4 1.846(17) 1_555 ?
Ti F5 1.862(19) 1_555 ?
Ti F6 1.85(2) 1_555 ?
F1 Zn1 2.14(3) 3_455 ?
F1 Zn2 2.025(12) 1_555 ?
F1 Zn2 2.025(12) 2_565 ?
F2 Zn2 2.264(13) 1_555 ?
F2 Ti 1.892(9) 1_555 ?
F2 F6 2.45(2) 1_555 ?
F3 Ti 1.92(2) 1_555 ?
F3 F4 2.33(3) 1_555 ?
F4 Ti 1.846(17) 1_555 ?
F4 F3 2.33(3) 1_555 ?
F5 Ti 1.862(19) 1_555 ?
F5 F6 2.33(3) 1_555 ?
F6 Ti 1.85(2) 1_555 ?
F6 F2 2.45(2) 1_555 ?
F6 F2 2.45(2) 2_555 ?
F6 F5 2.33(3) 1_555 ?
Ow1 Zn1 2.16(2) 1_555 ?
N1 Zn2 1.958(19) 1_555 ?
N1 N1 1.343(9) 2_565 ?
N1 N2 2.13(2) 3_454 ?
N1 C1 1.34(3) 1_555 ?
N1 C1 2.14(2) 2_565 ?
N2 Zn1 2.10(2) 1_555 ?
N2 N1 2.13(2) 3_546 ?
N2 N1 2.13(2) 4_556 ?
N2 C1 1.315(14) 3_546 ?
N2 C1 1.315(14) 4_556 ?
N3 Zn2 1.968(19) 4_555 ?
N3 N4 1.38(2) 1_555 ?
N3 N5 2.20(2) 1_555 ?
N3 C2 2.15(3) 1_555 ?
N3 C3 1.319(16) 1_555 ?
N4 Zn1 2.177(13) 1_555 ?
N4 N3 1.38(2) 1_555 ?
N4 N5 2.221(18) 1_555 ?
N4 C2 1.32(2) 1_555 ?
N4 C3 2.165(17) 1_555 ?
N5 Zn2 2.007(13) 1_555 ?
N5 N3 2.20(2) 1_555 ?
N5 N4 2.221(18) 1_555 ?
N5 C2 1.35(2) 1_555 ?
N5 C3 1.35(2) 1_555 ?
C1 N1 1.34(3) 1_555 ?
C1 N1 2.14(2) 2_565 ?
C1 N2 1.315(14) 3_454 ?
C1 C1 2.074(15) 2_565 ?
C2 N3 2.15(3) 1_555 ?
C2 N4 1.32(2) 1_555 ?
C2 N5 1.35(2) 1_555 ?
C2 C3 2.12(2) 1_555 ?
C3 N3 1.319(16) 1_555 ?
C3 N4 2.165(17) 1_555 ?
C3 N5 1.35(2) 1_555 ?
C3 C2 2.12(2) 1_555 ?
